data_2016319
loop_
_publ_author_name
'Chopra, Deepak'
'Mohan, T. P.'
'Vishalakshi, B'
'Guru Row, T. N.'

_publ_section_title
;
 Four substituted pyrazolines
;
_journal_coeditor_code GA3076
_journal_issue 12
_journal_name_full 'Acta Crystallographica Section C'
_journal_page_first o746
_journal_page_last o750
_journal_paper_doi 10.1107/S0108270107052705
_journal_volume 63
_journal_year 2007
_chemical_formula_iupac 'C27 H21 F N2 O'
_chemical_formula_moiety 'C27 H21 F N2 O'
_chemical_formula_sum 'C27 H21 F N2 O'
_chemical_formula_weight 408.46
_chemical_name_systematic
;
(5S)-5-(3-fluoro-4-phenoxyphenyl)-1,3-biphenyl-4,5-dihydro-1H-pyrazole
;
_space_group_IT_number 4
_symmetry_cell_setting monoclinic
_symmetry_space_group_name_Hall 'P 2yb'
_symmetry_space_group_name_H-M 'P 1 21 1'
_atom_sites_solution_hydrogens geom
_atom_sites_solution_primary direct
_atom_sites_solution_secondary difmap
_cell_angle_alpha 90
_cell_angle_beta 90.762(4)
_cell_angle_gamma 90
_cell_formula_units_Z 2
_cell_length_a 5.9774(14)
_cell_length_b 10.484(3)
_cell_length_c 16.896(4)
_cell_measurement_reflns_used 625
_cell_measurement_temperature 290(2)
_cell_measurement_theta_max 26.4
_cell_measurement_theta_min 1.4
_cell_volume 1058.7(5)
_computing_cell_refinement 'SAINT (Bruker, 2004)'
_computing_data_collection 'SMART (Bruker, 2004)'
_computing_data_reduction 'SAINT (Bruker, 2004)'
_computing_molecular_graphics 'ORTEP-3 for Windows (Farrugia, 1997) and CAMERON (Watkin <i>et al.</i>, 1993)'
_computing_publication_material 'PLATON (Spek, 2003)'
_computing_structure_refinement 'SHELXL97 (Sheldrick, 1997)'
_computing_structure_solution 'SIR92 (Altomare <i>et al.</i>,  1993)'
_diffrn_ambient_temperature 290(2)
_diffrn_measured_fraction_theta_full 0.997
_diffrn_measured_fraction_theta_max 0.995
_diffrn_measurement_device_type 'Bruker SMART APEX CCD area-detector'
_diffrn_measurement_method '\f and \w'
_diffrn_radiation_monochromator graphite
_diffrn_radiation_source 'fine-focus sealed tube'
_diffrn_radiation_type MoKa
_diffrn_radiation_wavelength 0.71073
_diffrn_reflns_av_R_equivalents 0.0183
_diffrn_reflns_av_sigmaI/netI 0.0264
_diffrn_reflns_limit_h_max 7
_diffrn_reflns_limit_h_min -7
_diffrn_reflns_limit_k_max 13
_diffrn_reflns_limit_k_min -12
_diffrn_reflns_limit_l_max 21
_diffrn_reflns_limit_l_min -20
_diffrn_reflns_number 8402
_diffrn_reflns_reduction_process
;
 ?
;
_diffrn_reflns_theta_full 25.00
_diffrn_reflns_theta_max 26.37
_diffrn_reflns_theta_min 1.21
_diffrn_standards_number 0
_exptl_absorpt_coefficient_mu 0.084
_exptl_absorpt_correction_T_max 0.9924
_exptl_absorpt_correction_T_min 0.9405
_exptl_absorpt_correction_type multi-scan
_exptl_absorpt_process_details '(SADABS; Sheldrick, 1996)'
_exptl_crystal_colour colourless
_exptl_crystal_density_diffrn 1.281
_exptl_crystal_density_method 'Not measured'
_exptl_crystal_description needle
_exptl_crystal_F_000 428
_exptl_crystal_size_max 0.34
_exptl_crystal_size_mid 0.23
_exptl_crystal_size_min 0.09
_refine_diff_density_max 0.123
_refine_diff_density_min -0.118
_refine_ls_extinction_method none
_refine_ls_goodness_of_fit_ref 1.263
_refine_ls_hydrogen_treatment refall
_refine_ls_matrix_type full
_refine_ls_number_parameters 364
_refine_ls_number_reflns 2272
_refine_ls_number_restraints 1
_refine_ls_restrained_S_all 1.263
_refine_ls_R_factor_all 0.0468
_refine_ls_R_factor_gt 0.0382
_refine_ls_shift/su_max 0.000
_refine_ls_shift/su_mean 0.000
_refine_ls_structure_factor_coef Fsqd
_refine_ls_weighting_details 'calc w = 1/[\s^2^(Fo^2^)+(0.0468P)^2^+0.0049P] where P=(Fo^2^+2Fc^2^)/3'
_refine_ls_weighting_scheme calc
_refine_ls_wR_factor_gt 0.0842
_refine_ls_wR_factor_ref 0.0874
_reflns_number_gt 1984
_reflns_number_total 2272
_reflns_threshold_expression I>2\s(I)
_cod_data_source_file ga3076.cif
_cod_data_source_block I
_cod_original_sg_symbol_H-M 'P 21'
_cod_database_code 2016319
_cod_database_fobs_code 2016319

loop_
_symmetry_equiv_pos_as_xyz
x,y,z
-x,1/2+y,-z

loop_
_atom_site_type_symbol
_atom_site_label
_atom_site_fract_x
_atom_site_fract_y
_atom_site_fract_z
_atom_site_U_iso_or_equiv
_atom_site_adp_type
_atom_site_calc_flag
_atom_site_occupancy
F F1 0.3696(3) 0.49694(16) 0.86252(7) 0.0938(5) Uani d 1
O O1 0.1136(2) 0.29288(16) 0.82474(8) 0.0716(4) Uani d 1
N N1 0.5919(3) 0.03263(15) 0.63601(9) 0.0584(4) Uani d 1
N N2 0.4082(3) 0.00675(17) 0.58801(9) 0.0589(4) Uani d 1
C C1 0.3883(3) 0.09556(19) 0.53612(10) 0.0524(5) Uani d 1
C C2 0.5663(4) 0.1959(2) 0.54431(12) 0.0569(5) Uani d 1
C C3 0.6664(4) 0.16526(19) 0.62545(11) 0.0534(5) Uani d 1
C C4 0.5846(3) 0.25293(18) 0.69013(10) 0.0461(4) Uani d 1
C C5 0.7061(4) 0.3613(2) 0.70950(11) 0.0539(5) Uani d 1
C C6 0.6334(4) 0.4441(2) 0.76682(12) 0.0630(6) Uani d 1
C C7 0.4407(4) 0.4180(2) 0.80499(10) 0.0597(5) Uani d 1
C C8 0.3147(3) 0.3118(2) 0.78722(11) 0.0527(5) Uani d 1
C C9 0.3861(3) 0.2305(2) 0.72911(11) 0.0526(5) Uani d 1
C C10 0.1108(3) 0.21570(19) 0.89140(10) 0.0516(4) Uani d 1
C C11 -0.0833(4) 0.2215(2) 0.93383(13) 0.0640(6) Uani d 1
C C12 -0.1063(5) 0.1468(3) 1.00022(14) 0.0768(7) Uani d 1
C C13 0.0624(5) 0.0666(3) 1.02321(14) 0.0791(7) Uani d 1
C C14 0.2548(4) 0.0613(3) 0.97995(14) 0.0743(7) Uani d 1
C C15 0.2810(4) 0.1363(2) 0.91360(12) 0.0622(6) Uani d 1
C C16 0.6137(3) -0.03519(18) 0.70726(12) 0.0564(5) Uani d 1
C C17 0.7959(4) -0.0128(2) 0.75727(15) 0.0712(6) Uani d 1
C C18 0.8204(5) -0.0802(3) 0.82630(15) 0.0836(8) Uani d 1
C C19 0.6672(6) -0.1699(3) 0.84788(16) 0.0889(8) Uani d 1
C C20 0.4860(5) -0.1925(3) 0.79898(15) 0.0840(7) Uani d 1
C C21 0.4585(4) -0.1255(2) 0.72916(14) 0.0686(6) Uani d 1
C C22 0.2111(3) 0.0925(2) 0.47531(10) 0.0549(5) Uani d 1
C C23 0.0446(4) 0.0010(2) 0.47625(13) 0.0613(5) Uani d 1
C C24 -0.1211(4) 0.0010(3) 0.41856(14) 0.0706(6) Uani d 1
C C25 -0.1211(4) 0.0903(3) 0.35895(13) 0.0738(7) Uani d 1
C C26 0.0432(5) 0.1799(3) 0.35723(14) 0.0744(7) Uani d 1
C C27 0.2087(4) 0.1819(2) 0.41487(12) 0.0663(6) Uani d 1
H H2A 0.506(3) 0.279(2) 0.5408(10) 0.056(5) Uiso d 1
H H2B 0.683(4) 0.185(2) 0.5028(12) 0.065(6) Uiso d 1
H H3 0.831(3) 0.1692(17) 0.6273(9) 0.043(5) Uiso d 1
H H5 0.851(4) 0.371(2) 0.6832(11) 0.061(6) Uiso d 1
H H6 0.712(4) 0.516(3) 0.7803(13) 0.079(7) Uiso d 1
H H9 0.298(4) 0.157(2) 0.7168(11) 0.066(6) Uiso d 1
H H11 -0.203(4) 0.276(3) 0.9139(13) 0.085(8) Uiso d 1
H H12 -0.247(5) 0.157(3) 1.0292(16) 0.106(9) Uiso d 1
H H13 0.044(4) 0.017(3) 1.0669(16) 0.094(8) Uiso d 1
H H14 0.372(4) 0.009(3) 0.9943(13) 0.079(7) Uiso d 1
H H15 0.407(4) 0.132(2) 0.8850(12) 0.063(6) Uiso d 1
H H17 0.897(4) 0.053(3) 0.7421(14) 0.082(7) Uiso d 1
H H18 0.943(4) -0.067(2) 0.8614(14) 0.084(7) Uiso d 1
H H19 0.685(4) -0.217(3) 0.8980(15) 0.096(8) Uiso d 1
H H20 0.368(5) -0.261(3) 0.8097(15) 0.097(8) Uiso d 1
H H21 0.337(4) -0.138(2) 0.6944(13) 0.075(7) Uiso d 1
H H23 0.039(4) -0.058(2) 0.5180(13) 0.065(6) Uiso d 1
H H24 -0.233(4) -0.059(3) 0.4195(13) 0.077(7) Uiso d 1
H H25 -0.236(4) 0.087(2) 0.3177(14) 0.082(7) Uiso d 1
H H26 0.054(4) 0.239(3) 0.3143(15) 0.094(8) Uiso d 1
H H27 0.326(4) 0.241(3) 0.4139(13) 0.079(7) Uiso d 1

loop_
_atom_site_aniso_label
_atom_site_aniso_U_11
_atom_site_aniso_U_22
_atom_site_aniso_U_33
_atom_site_aniso_U_12
_atom_site_aniso_U_13
_atom_site_aniso_U_23
F1 0.1201(12) 0.0920(11) 0.0700(8) 0.0086(9) 0.0256(8) -0.0247(8)
O1 0.0538(8) 0.0888(11) 0.0727(9) 0.0183(8) 0.0202(6) 0.0298(8)
N1 0.0667(11) 0.0445(9) 0.0639(10) -0.0023(8) -0.0079(8) -0.0020(8)
N2 0.0697(11) 0.0489(9) 0.0579(9) -0.0015(8) -0.0064(8) -0.0023(8)
C22 0.0643(12) 0.0525(11) 0.0481(10) 0.0084(10) 0.0062(8) -0.0050(9)
C1 0.0628(12) 0.0455(10) 0.0492(10) 0.0027(9) 0.0077(8) -0.0045(9)
C2 0.0681(13) 0.0504(13) 0.0526(10) 0.0017(11) 0.0178(9) -0.0031(9)
C3 0.0480(11) 0.0508(12) 0.0614(11) -0.0028(9) 0.0074(8) -0.0039(9)
C4 0.0467(10) 0.0441(10) 0.0474(9) -0.0024(8) 0.0024(7) 0.0028(8)
C5 0.0565(12) 0.0554(12) 0.0499(10) -0.0103(10) 0.0083(9) 0.0014(9)
C7 0.0775(14) 0.0586(13) 0.0433(10) 0.0079(12) 0.0085(10) -0.0012(9)
C6 0.0780(15) 0.0553(13) 0.0559(12) -0.0133(12) 0.0041(10) -0.0079(10)
C8 0.0507(10) 0.0573(12) 0.0501(10) 0.0083(9) 0.0076(8) 0.0146(9)
C9 0.0475(10) 0.0474(12) 0.0628(11) -0.0030(9) 0.0040(8) 0.0043(9)
C10 0.0533(11) 0.0513(11) 0.0504(9) -0.0034(9) 0.0051(8) 0.0015(9)
C11 0.0586(13) 0.0626(14) 0.0713(13) -0.0025(11) 0.0188(10) 0.0033(11)
C12 0.0781(16) 0.0791(17) 0.0737(14) -0.0120(14) 0.0250(13) 0.0047(13)
C13 0.0920(19) 0.0856(19) 0.0600(13) -0.0188(15) 0.0092(12) 0.0157(13)
C14 0.0740(16) 0.0769(17) 0.0717(14) -0.0025(13) -0.0088(12) 0.0190(12)
C15 0.0537(12) 0.0746(15) 0.0585(11) 0.0007(11) 0.0057(10) 0.0083(11)
C16 0.0650(12) 0.0408(10) 0.0630(11) 0.0055(9) -0.0061(9) -0.0069(9)
C17 0.0768(15) 0.0552(14) 0.0812(14) -0.0020(12) -0.0165(12) -0.0023(12)
C18 0.1001(19) 0.0690(16) 0.0808(16) 0.0085(15) -0.0339(15) -0.0041(13)
C19 0.125(2) 0.0653(16) 0.0752(15) 0.0119(16) -0.0228(15) 0.0106(13)
C20 0.105(2) 0.0618(15) 0.0850(17) -0.0058(15) -0.0098(15) 0.0170(13)
C21 0.0775(15) 0.0548(13) 0.0731(14) -0.0025(12) -0.0141(12) 0.0022(11)
C23 0.0691(14) 0.0589(13) 0.0562(12) 0.0031(12) 0.0070(10) -0.0040(11)
C24 0.0612(14) 0.0738(16) 0.0768(14) 0.0002(13) 0.0050(11) -0.0188(13)
C25 0.0767(16) 0.0834(17) 0.0611(13) 0.0240(14) -0.0096(11) -0.0132(13)
C26 0.0900(18) 0.0719(16) 0.0613(13) 0.0134(14) -0.0030(12) 0.0037(12)
C27 0.0742(15) 0.0647(15) 0.0599(12) 0.0031(12) 0.0026(11) 0.0018(11)

loop_
_atom_type_symbol
_atom_type_description
_atom_type_scat_dispersion_real
_atom_type_scat_dispersion_imag
_atom_type_scat_source
O O 0.0106 0.0060 'International Tables Vol C Tables 4.2.6.8 and 6.1.1.4'
N N 0.0061 0.0033 'International Tables Vol C Tables 4.2.6.8 and 6.1.1.4'
F F 0.0171 0.0103 'International Tables Vol C Tables 4.2.6.8 and 6.1.1.4'
H H 0.0000 0.0000 'International Tables Vol C Tables 4.2.6.8 and 6.1.1.4'
C C 0.0033 0.0016 'International Tables Vol C Tables 4.2.6.8 and 6.1.1.4'

loop_
_geom_angle_atom_site_label_1
_geom_angle_atom_site_label_2
_geom_angle_atom_site_label_3
_geom_angle
C8 O1 C10 118.46(13)
N2 N1 C16 117.91(16)
N2 N1 C3 110.68(15)
C16 N1 C3 123.93(15)
C1 N2 N1 108.89(16)
C15 C10 C11 121.05(19)
C15 C10 O1 124.25(16)
C11 C10 O1 114.67(17)
C23 C22 C27 118.50(19)
C23 C22 C1 121.37(18)
C27 C22 C1 120.1(2)
N2 C1 C22 121.49(18)
N2 C1 C2 112.71(16)
C22 C1 C2 125.78(18)
C21 C16 C17 118.5(2)
C21 C16 N1 121.51(18)
C17 C16 N1 120.0(2)
N1 C3 C4 112.65(15)
N1 C3 C2 101.09(16)
C4 C3 C2 113.30(17)
N1 C3 H3 109.8(10)
C4 C3 H3 106.5(10)
C2 C3 H3 113.6(10)
C8 C9 C4 120.73(19)
C8 C9 H9 118.7(12)
C4 C9 H9 120.6(12)
C9 C4 C5 118.47(17)
C9 C4 C3 121.79(17)
C5 C4 C3 119.70(16)
C24 C23 C22 120.1(2)
C24 C23 H23 119.8(13)
C22 C23 H23 120.0(13)
C10 C11 C12 119.6(2)
C10 C11 H11 118.1(14)
C12 C11 H11 122.3(14)
C7 C6 C5 119.1(2)
C7 C6 H6 119.1(15)
C5 C6 H6 121.8(15)
C9 C8 C7 118.97(17)
C9 C8 O1 121.33(19)
C7 C8 O1 119.60(18)
C6 C5 C4 120.96(19)
C6 C5 H5 122.7(12)
C4 C5 H5 116.1(12)
F1 C7 C6 119.7(2)
F1 C7 C8 118.50(19)
C6 C7 C8 121.77(18)
C10 C15 C14 118.6(2)
C10 C15 H15 120.8(14)
C14 C15 H15 120.5(14)
C1 C2 C3 101.83(16)
C1 C2 H2A 111.9(12)
C3 C2 H2A 113.4(11)
C1 C2 H2B 111.1(12)
C3 C2 H2B 109.9(11)
H2A C2 H2B 108.6(18)
C25 C24 C23 120.7(2)
C25 C24 H24 119.1(14)
C23 C24 H24 120.2(14)
C16 C21 C20 120.4(2)
C16 C21 H21 116.6(14)
C20 C21 H21 123.1(14)
C26 C27 C22 120.7(2)
C26 C27 H27 121.9(14)
C22 C27 H27 117.4(14)
C18 C17 C16 120.3(3)
C18 C17 H17 122.7(15)
C16 C17 H17 117.0(14)
C26 C25 C24 119.5(2)
C26 C25 H25 121.0(15)
C24 C25 H25 119.4(15)
C12 C13 C14 119.7(2)
C12 C13 H13 119.0(17)
C14 C13 H13 121.4(17)
C13 C12 C11 120.1(2)
C13 C12 H12 124.1(16)
C11 C12 H12 115.8(16)
C25 C26 C27 120.5(2)
C25 C26 H26 121.2(15)
C27 C26 H26 118.2(15)
C13 C14 C15 120.9(2)
C13 C14 H14 121.6(14)
C15 C14 H14 117.4(14)
C19 C20 C21 120.7(3)
C19 C20 H20 123.5(14)
C21 C20 H20 115.8(14)
C19 C18 C17 121.2(3)
C19 C18 H18 116.8(15)
C17 C18 H18 122.0(15)
C18 C19 C20 119.0(3)
C18 C19 H19 120.6(15)
C20 C19 H19 120.4(15)

loop_
_geom_bond_atom_site_label_1
_geom_bond_atom_site_label_2
_geom_bond_distance
_geom_bond_publ_flag
F1 C7 1.350(2) ?
O1 C8 1.381(2) ?
O1 C10 1.387(2) ?
N1 N2 1.383(2) yes
N1 C16 1.403(2) yes
N1 C3 1.472(3) yes
N2 C1 1.284(2) yes
C10 C15 1.363(3) ?
C10 C11 1.374(3) ?
C22 C23 1.383(3) ?
C22 C27 1.386(3) ?
C22 C1 1.466(3) ?
C1 C2 1.501(3) ?
C16 C21 1.379(3) ?
C16 C17 1.389(3) ?
C3 C4 1.514(3) ?
C3 C2 1.523(3) ?
C3 H3 0.981(18) ?
C9 C8 1.373(3) ?
C9 C4 1.385(3) ?
C9 H9 0.95(2) ?
C4 C5 1.385(3) ?
C23 C24 1.380(3) ?
C23 H23 0.94(2) ?
C11 C12 1.376(3) ?
C11 H11 0.97(2) ?
C6 C7 1.355(3) ?
C6 C5 1.376(3) ?
C6 H6 0.91(3) ?
C8 C7 1.374(3) ?
C5 H5 0.98(2) ?
C15 C14 1.380(3) ?
C15 H15 0.90(2) ?
C2 H2A 0.94(2) ?
C2 H2B 1.00(2) ?
C24 C25 1.375(4) ?
C24 H24 0.92(2) ?
C21 C20 1.381(3) ?
C21 H21 0.94(2) ?
C27 C26 1.379(3) ?
C27 H27 0.94(3) ?
C17 C18 1.370(4) ?
C17 H17 0.95(3) ?
C25 C26 1.359(4) ?
C25 H25 0.97(2) ?
C13 C12 1.365(4) ?
C13 C14 1.371(4) ?
C13 H13 0.91(3) ?
C12 H12 0.99(3) ?
C26 H26 0.96(3) ?
C14 H14 0.92(2) ?
C20 C19 1.374(4) ?
C20 H20 1.03(3) ?
C18 C19 1.365(4) ?
C18 H18 0.95(2) ?
C19 H19 0.98(3) ?

loop_
_geom_hbond_atom_site_label_D
_geom_hbond_atom_site_label_H
_geom_hbond_atom_site_label_A
_geom_hbond_site_symmetry_A
_geom_hbond_distance_DH
_geom_hbond_distance_HA
_geom_hbond_distance_DA
_geom_hbond_angle_DHA
_geom_hbond_publ_flag
C18 H18 Cg3 1_655 0.95(3) 2.84(2) 3.566(3) 134(2) yes
C26 H26 Cg4 2_656 0.96(3) 2.93(3) 3.755(3) 145(2) yes
C2 H2B Cg5 1_655 1.00(2) 2.80(2) 3.764(3) 162(2) yes

loop_
_geom_torsion_atom_site_label_1
_geom_torsion_atom_site_label_2
_geom_torsion_atom_site_label_3
_geom_torsion_atom_site_label_4
_geom_torsion
_geom_torsion_publ_flag
C16 N1 N2 C1 165.44(16) ?
C3 N1 N2 C1 14.4(2) ?
C8 O1 C10 C15 -14.0(3) ?
C8 O1 C10 C11 167.89(18) ?
N1 N2 C1 C22 178.38(16) ?
N1 N2 C1 C2 0.0(2) ?
C23 C22 C1 N2 6.7(3) ?
C27 C22 C1 N2 -172.81(19) ?
C23 C22 C1 C2 -175.13(19) ?
C27 C22 C1 C2 5.3(3) yes
N2 N1 C16 C21 0.3(3) ?
C3 N1 C16 C21 147.2(2) ?
N2 N1 C16 C17 179.76(18) ?
C3 N1 C16 C17 -33.3(3) yes
N2 N1 C3 C4 99.68(18) ?
C16 N1 C3 C4 -49.3(2) ?
N2 N1 C3 C2 -21.56(19) ?
C16 N1 C3 C2 -170.54(18) ?
C8 C9 C4 C5 -1.8(2) ?
C8 C9 C4 C3 -179.57(17) ?
N1 C3 C4 C9 -29.4(2) ?
C2 C3 C4 C9 84.6(2) ?
N1 C3 C4 C5 152.93(16) ?
C2 C3 C4 C5 -93.1(2) yes
C27 C22 C23 C24 -0.9(3) ?
C1 C22 C23 C24 179.52(18) ?
C15 C10 C11 C12 0.5(3) ?
O1 C10 C11 C12 178.6(2) ?
C4 C9 C8 C7 1.5(3) ?
C4 C9 C8 O1 177.84(16) ?
C10 O1 C8 C9 88.3(2) ?
C10 O1 C8 C7 -95.4(2) ?
C7 C6 C5 C4 0.6(3) ?
C9 C4 C5 C6 0.8(3) ?
C3 C4 C5 C6 178.56(18) ?
C5 C6 C7 F1 178.60(19) ?
C5 C6 C7 C8 -0.9(3) ?
C9 C8 C7 F1 -179.64(16) ?
O1 C8 C7 F1 4.0(3) ?
C9 C8 C7 C6 -0.1(3) ?
O1 C8 C7 C6 -176.52(18) ?
C11 C10 C15 C14 0.0(3) ?
O1 C10 C15 C14 -178.0(2) ?
N2 C1 C2 C3 -13.3(2) yes
C22 C1 C2 C3 168.44(17) ?
N1 C3 C2 C1 19.52(19) ?
C4 C3 C2 C1 -101.27(18) ?
C22 C23 C24 C25 1.0(3) ?
C17 C16 C21 C20 -0.6(3) ?
N1 C16 C21 C20 178.9(2) ?
C23 C22 C27 C26 0.3(3) ?
C1 C22 C27 C26 179.9(2) ?
C21 C16 C17 C18 0.6(3) ?
N1 C16 C17 C18 -178.9(2) ?
C23 C24 C25 C26 -0.4(3) ?
C14 C13 C12 C11 0.2(4) ?
C10 C11 C12 C13 -0.6(3) ?
C24 C25 C26 C27 -0.2(3) ?
C22 C27 C26 C25 0.2(3) ?
C12 C13 C14 C15 0.3(4) ?
C10 C15 C14 C13 -0.4(4) ?
C16 C21 C20 C19 0.4(4) ?
C16 C17 C18 C19 -0.4(4) ?
C17 C18 C19 C20 0.2(4) ?
C21 C20 C19 C18 -0.2(4) ?

loop_
_cod_related_entry_id
_cod_related_entry_database
_cod_related_entry_code
1 ChemSpider 21196542
